data_7055074
loop_
_publ_author_name
'Hettstedt, Christina'
'Mayer, Peter'
'Karaghiosoff, Konstantin'

_publ_section_title
;
 Halogen bonding in the crystal structures of 1,2-diiodo alkenes
;
_journal_issue 11
_journal_name_full 'New J. Chem.'
_journal_page_first 8522
_journal_paper_doi 10.1039/C5NJ00821B
_journal_volume 39
_journal_year 2015
_chemical_formula_moiety 'C6 H6 I2 O4'
_chemical_formula_sum 'C6 H6 I2 O4'
_chemical_formula_weight 395.91
_chemical_name_systematic
;
 dimethyl 2,3-diiodofumarate
;
_chemical_properties_physical Light-sensitive
_space_group_crystal_system monoclinic
_space_group_IT_number 14
_space_group_name_Hall '-P 2ybc'
_space_group_name_H-M_alt 'P 1 21/c 1'
_symmetry_space_group_name_Hall '-P 2ybc'
_symmetry_space_group_name_H-M 'P 1 21/c 1'
_atom_sites_solution_hydrogens geom
_atom_sites_solution_primary direct
_atom_sites_solution_secondary difmap
_audit_creation_method SHELXL-2013
_audit_update_record
;
2014-12-02 deposited with the CCDC.
2015-08-07 downloaded from the CCDC.
;
_cell_angle_alpha 90
_cell_angle_beta 108.798(5)
_cell_angle_gamma 90
_cell_formula_units_Z 2
_cell_length_a 8.6795(4)
_cell_length_b 7.5937(2)
_cell_length_c 8.5520(4)
_cell_measurement_reflns_used 3759
_cell_measurement_temperature 100(2)
_cell_measurement_theta_max 32.4633
_cell_measurement_theta_min 4.7733
_cell_volume 533.59(4)
_computing_cell_refinement
;
CrysAlisPro, Oxford Diffraction Ltd.,
Version 1.171.33.41 (release 06-05-2009 CrysAlis171 .NET)
(compiled May  6 2009,17:20:42)
;
_computing_data_collection
;
CrysAlisPro, Oxford Diffraction Ltd.,
Version 1.171.33.41 (release 06-05-2009 CrysAlis171 .NET)
(compiled May  6 2009,17:20:42)
;
_computing_data_reduction
;
CrysAlisPro, Oxford Diffraction Ltd.,
Version 1.171.33.41 (release 06-05-2009 CrysAlis171 .NET)
(compiled May  6 2009,17:20:42)
;
_computing_molecular_graphics
;
'ORTEP (M. N. Burnett, C. K. Johnson, ORTEP-III: Oak Ridge Thermal Ellipsoid
;
_computing_publication_material
;
PLATON (A. L. Spek, Acta Crystallogr, Sect. A, 1990, 46, C34, 1995 version).
;
_computing_structure_refinement 'SHELXL-2013 (Sheldrick, 2013)'
_computing_structure_solution 'SHELXS-97 (Sheldrick, 1990)'
_diffrn_ambient_temperature 100(2)
_diffrn_detector_area_resol_mean 15.9809
_diffrn_measured_fraction_theta_full 0.995
_diffrn_measured_fraction_theta_max 0.996
_diffrn_measurement_device_type 'Xcalibur, Sapphire3'
_diffrn_measurement_method '\w scans'
_diffrn_radiation_type MoK\a
_diffrn_radiation_wavelength 0.71073
_diffrn_reflns_av_R_equivalents 0.0298
_diffrn_reflns_av_unetI/netI 0.0210
_diffrn_reflns_laue_measured_fraction_full 0.995
_diffrn_reflns_laue_measured_fraction_max 0.996
_diffrn_reflns_limit_h_max 10
_diffrn_reflns_limit_h_min -10
_diffrn_reflns_limit_k_max 9
_diffrn_reflns_limit_k_min -9
_diffrn_reflns_limit_l_max 10
_diffrn_reflns_limit_l_min -10
_diffrn_reflns_number 5167
_diffrn_reflns_point_group_measured_fraction_full 0.995
_diffrn_reflns_point_group_measured_fraction_max 0.996
_diffrn_reflns_theta_full 25.242
_diffrn_reflns_theta_max 25.993
_diffrn_reflns_theta_min 4.844
_exptl_absorpt_coefficient_mu 5.871
_exptl_absorpt_correction_T_max 1.00000
_exptl_absorpt_correction_T_min 0.72531
_exptl_absorpt_correction_type multi-scan
_exptl_absorpt_process_details
;
CrysAlisPro, Oxford Diffraction Ltd.,
Version 1.171.33.41 (release 06-05-2009 CrysAlis171 .NET)
(compiled May  6 2009,17:20:42)
Empirical absorption correction using spherical harmonics,
 implemented in SCALE3 ABSPACK scaling algorithm.
;
_exptl_crystal_colour colourless
_exptl_crystal_density_diffrn 2.464
_exptl_crystal_description block
_exptl_crystal_F_000 360
_exptl_crystal_recrystallization_method 'Re-crystallisation from solvent: Ethylacetate'
_exptl_crystal_size_max 0.200
_exptl_crystal_size_mid 0.200
_exptl_crystal_size_min 0.100
_refine_diff_density_max 0.671
_refine_diff_density_min -0.499
_refine_diff_density_rms 0.102
_refine_ls_extinction_method none
_refine_ls_goodness_of_fit_ref 0.969
_refine_ls_hydrogen_treatment constr
_refine_ls_matrix_type full
_refine_ls_number_parameters 60
_refine_ls_number_reflns 1052
_refine_ls_number_restraints 0
_refine_ls_restrained_S_all 0.969
_refine_ls_R_factor_all 0.0211
_refine_ls_R_factor_gt 0.0174
_refine_ls_shift/su_max 0.001
_refine_ls_shift/su_mean 0.000
_refine_ls_structure_factor_coef Fsqd
_refine_ls_weighting_details
;
 w=1/[\s^2^(Fo^2^)+(0.0263P)^2^]
 where P=(Fo^2^+2Fc^2^)/3
;
_refine_ls_weighting_scheme calc
_refine_ls_wR_factor_gt 0.0420
_refine_ls_wR_factor_ref 0.0427
_reflns_Friedel_coverage 0.000
_reflns_number_gt 923
_reflns_number_total 1052
_reflns_threshold_expression 'I > 2\s(I)'
_cod_data_source_file c5nj00821b2.cif
_cod_data_source_block lsg_k
_cod_depositor_comments 'Adding full bibliography for 7055070--7055078.cif.'
_cod_database_code 7055074
_shelx_space_group_comment
;
The symmetry employed for this shelxl refinement is uniquely defined
by the following loop, which should always be used as a source of
symmetry information in preference to the above space-group names.
They are only intended as comments.
;
_shelx_estimated_absorpt_t_min 0.386
_shelx_estimated_absorpt_t_max 0.591
_shelxl_version_number 2013-2

loop_
_space_group_symop_operation_xyz
'x, y, z'
'-x, y+1/2, -z+1/2'
'-x, -y, -z'
'x, -y-1/2, z-1/2'

loop_
_atom_site_label
_atom_site_type_symbol
_atom_site_fract_x
_atom_site_fract_y
_atom_site_fract_z
_atom_site_U_iso_or_equiv
_atom_site_adp_type
_atom_site_occupancy
_atom_site_site_symmetry_order
_atom_site_calc_flag
_atom_site_refinement_flags_posn
_atom_site_refinement_flags_adp
_atom_site_refinement_flags_occupancy
_atom_site_disorder_assembly
_atom_site_disorder_group
C1A C 0.9785(19) -0.0681(18) 0.4538(17) 0.0167(9) Uani 0.221(7) 1 d . . P A 1
C1 C 0.9223(5) 0.0179(5) 0.4873(4) 0.0167(9) Uani 0.779(7) 1 d . . P A 2
C3 C 0.6116(4) -0.3308(5) 0.3452(4) 0.0315(8) Uani 1 1 d . . . . .
H3A H 0.5159 -0.2539 0.3162 0.047 Uiso 1 1 calc R U . . .
H3B H 0.5944 -0.4309 0.4099 0.047 Uiso 1 1 calc R U . . .
H3C H 0.6287 -0.3739 0.2440 0.047 Uiso 1 1 calc R U . . .
I1 I 0.85144(2) 0.23405(2) 0.60325(2) 0.02044(9) Uani 1 1 d . . . . .
O2 O 0.7539(3) -0.2323(3) 0.4422(3) 0.0326(6) Uani 1 1 d . . . . .
O1 O 0.7094(3) -0.0341(3) 0.2408(3) 0.0249(5) Uani 1 1 d . . . . .
C2 C 0.7866(4) -0.0886(4) 0.3727(4) 0.0210(7) Uani 1 1 d . . . . .

loop_
_atom_site_aniso_label
_atom_site_aniso_U_11
_atom_site_aniso_U_22
_atom_site_aniso_U_33
_atom_site_aniso_U_23
_atom_site_aniso_U_13
_atom_site_aniso_U_12
C1A 0.021(2) 0.014(2) 0.017(2) 0.0002(15) 0.0096(17) -0.0009(15)
C1 0.021(2) 0.014(2) 0.017(2) 0.0002(15) 0.0096(17) -0.0009(15)
C3 0.0280(19) 0.0270(18) 0.0349(19) 0.0006(15) 0.0035(15) -0.0145(15)
I1 0.02108(14) 0.01974(13) 0.02218(13) -0.00395(8) 0.00931(9) 0.00378(8)
O2 0.0257(13) 0.0361(14) 0.0293(13) 0.0160(10) -0.0006(11) -0.0138(10)
O1 0.0224(12) 0.0224(11) 0.0264(12) 0.0053(9) 0.0029(10) -0.0026(9)
C2 0.0211(17) 0.0239(16) 0.0186(16) 0.0025(12) 0.0072(14) -0.0046(13)

loop_
_atom_type_symbol
_atom_type_description
_atom_type_scat_dispersion_real
_atom_type_scat_dispersion_imag
_atom_type_scat_source
C C 0.0033 0.0016 'International Tables Vol C Tables 4.2.6.8 and 6.1.1.4'
H H 0.0000 0.0000 'International Tables Vol C Tables 4.2.6.8 and 6.1.1.4'
O O 0.0106 0.0060 'International Tables Vol C Tables 4.2.6.8 and 6.1.1.4'
I I -0.4742 1.8119 'International Tables Vol C Tables 4.2.6.8 and 6.1.1.4'

loop_
_geom_angle_atom_site_label_1
_geom_angle_atom_site_label_2
_geom_angle_atom_site_label_3
_geom_angle
_geom_angle_site_symmetry_1
_geom_angle_site_symmetry_3
C1A C1A C2 113.8(17) 3_756 .
C1A C1A I1 122.4(17) 3_756 3_756
C2 C1A I1 123.5(8) . 3_756
C1 C1 C2 122.7(4) 3_756 .
C1 C1 I1 121.3(4) 3_756 .
C2 C1 I1 116.1(3) . .
O2 C3 H3A 109.5 . .
O2 C3 H3B 109.5 . .
H3A C3 H3B 109.5 . .
O2 C3 H3C 109.5 . .
H3A C3 H3C 109.5 . .
H3B C3 H3C 109.5 . .
C2 O2 C3 115.9(3) . .
O1 C2 O2 125.5(3) . .
O1 C2 C1 121.1(3) . .
O2 C2 C1 112.9(3) . .
O1 C2 C1A 124.9(5) . .
O2 C2 C1A 103.4(5) . .

loop_
_geom_bond_atom_site_label_1
_geom_bond_atom_site_label_2
_geom_bond_distance
_geom_bond_site_symmetry_2
C1A C1A 1.28(3) 3_756
C1A C2 1.592(16) .
C1A I1 2.114(15) 3_756
C1 C1 1.323(8) 3_756
C1 C2 1.503(5) .
C1 I1 2.109(4) .
C3 O2 1.453(4) .
C3 H3A 0.9800 .
C3 H3B 0.9800 .
C3 H3C 0.9800 .
I1 C1A 2.114(15) 3_756
O2 C2 1.317(3) .
O1 C2 1.185(3) .

loop_
_geom_torsion_atom_site_label_1
_geom_torsion_atom_site_label_2
_geom_torsion_atom_site_label_3
_geom_torsion_atom_site_label_4
_geom_torsion
_geom_torsion_site_symmetry_1
C3 O2 C2 O1 0.8(5) .
C3 O2 C2 C1 173.0(3) .
C3 O2 C2 C1A -152.3(6) .
C1 C1 C2 O1 -104.7(5) 3_756
I1 C1 C2 O1 73.9(4) .
C1 C1 C2 O2 82.8(5) 3_756
I1 C1 C2 O2 -98.6(3) .
C1 C1 C2 C1A 2.8(9) 3_756
I1 C1 C2 C1A -178.6(9) .
C1A C1A C2 O1 92.8(15) 3_756
I1 C1A C2 O1 -81.3(9) 3_756
C1A C1A C2 O2 -113.8(15) 3_756
I1 C1A C2 O2 72.1(8) 3_756
C1A C1A C2 C1 -2.7(8) 3_756
I1 C1A C2 C1 -176.7(15) 3_756
